data_2212098
loop_
_publ_author_name
'Hadariah Bahron'
'Karimah Kassim'
'Sharifah Rohaiza Syed Omar'
'Shadatul Hanum Rashid'
'Hoong-Kun Fun'
'Suchada Chantrapromma'

_publ_section_title
;
 (<i>E</i>,<i>E</i>)-<i>N</i>,<i>N</i>'-Bis(4-chlorophenyl)ethylenediamine
;
_journal_coeditor_code CI2267
_journal_issue 2
_journal_name_full 'Acta Crystallographica Section E'
_journal_page_first o558
_journal_page_last o560
_journal_paper_doi 10.1107/S1600536807000025
_journal_volume 63
_journal_year 2007
_chemical_formula_moiety 'C16 H14 Cl2 N2'
_chemical_formula_sum 'C16 H14 Cl2 N2'
_chemical_formula_weight 305.19
_chemical_melting_point 398.5(5)
_chemical_name_common
;
(E,E)-N,N'-Bis(4-chlorophenyl)ethylenediamine
;
_chemical_name_systematic
;
(E,E)-N,N'-Bis(4-chlorophenyl)ethylenediamine
;
_space_group_IT_number 9
_symmetry_cell_setting monoclinic
_symmetry_space_group_name_Hall 'C -2yc'
_symmetry_space_group_name_H-M 'C 1 c 1'
_atom_sites_solution_hydrogens geom
_atom_sites_solution_primary direct
_atom_sites_solution_secondary difmap
_audit_creation_method SHELXL-97
_cell_angle_alpha 90.00
_cell_angle_beta 92.115(2)
_cell_angle_gamma 90.00
_cell_formula_units_Z 8
_cell_length_a 10.1657(3)
_cell_length_b 10.3602(3)
_cell_length_c 26.6975(7)
_cell_measurement_reflns_used 4019
_cell_measurement_temperature 100.00(10)
_cell_measurement_theta_max 30.00
_cell_measurement_theta_min 2.81
_cell_volume 2809.83(14)
_computing_cell_refinement APEX2
_computing_data_collection 'APEX2 (Bruker, 2005)'
_computing_data_reduction 'SAINT (Bruker, 2005)'
_computing_molecular_graphics SHELXTL
_computing_publication_material
;
SHELXTL and PLATON (Spek, 2003)
;
_computing_structure_refinement SHELXTL
_computing_structure_solution 'SHELXTL (Sheldrick, 1998)'
_diffrn_ambient_temperature 100.00(10)
_diffrn_detector_area_resol_mean 8.33
_diffrn_measured_fraction_theta_full 0.999
_diffrn_measured_fraction_theta_max 0.999
_diffrn_measurement_device_type
;
Bruker SMART APEX2 CCD area-detector diffractometer
;
_diffrn_measurement_method '\w scans'
_diffrn_radiation_monochromator graphite
_diffrn_radiation_source 'fine-focus sealed tube'
_diffrn_radiation_type MoK\a
_diffrn_radiation_wavelength 0.71073
_diffrn_reflns_av_R_equivalents 0.0246
_diffrn_reflns_av_sigmaI/netI 0.0251
_diffrn_reflns_limit_h_max 14
_diffrn_reflns_limit_h_min -14
_diffrn_reflns_limit_k_max 14
_diffrn_reflns_limit_k_min -14
_diffrn_reflns_limit_l_max 37
_diffrn_reflns_limit_l_min -37
_diffrn_reflns_number 26237
_diffrn_reflns_theta_full 30.00
_diffrn_reflns_theta_max 30.00
_diffrn_reflns_theta_min 2.81
_diffrn_standards_number 0
_exptl_absorpt_coefficient_mu 0.452
_exptl_absorpt_correction_T_max 0.9349
_exptl_absorpt_correction_T_min 0.7753
_exptl_absorpt_correction_type multi-scan
_exptl_absorpt_process_details '(SADABS; Bruker, 2005)'
_exptl_crystal_colour Colourless
_exptl_crystal_density_diffrn 1.443
_exptl_crystal_density_method 'not measured'
_exptl_crystal_description Plate
_exptl_crystal_F_000 1264
_exptl_crystal_size_max 0.59
_exptl_crystal_size_mid 0.52
_exptl_crystal_size_min 0.15
_refine_diff_density_max 0.347
_refine_diff_density_min -0.190
_refine_ls_abs_structure_details 'Flack (1983); 4063 Friedel pairs'
_refine_ls_abs_structure_Flack 0.15(3)
_refine_ls_extinction_method none
_refine_ls_goodness_of_fit_ref 1.064
_refine_ls_hydrogen_treatment constr
_refine_ls_matrix_type full
_refine_ls_number_parameters 362
_refine_ls_number_reflns 8157
_refine_ls_number_restraints 2
_refine_ls_restrained_S_all 1.064
_refine_ls_R_factor_all 0.0294
_refine_ls_R_factor_gt 0.0282
_refine_ls_shift/su_max 0.001
_refine_ls_shift/su_mean <0.001
_refine_ls_structure_factor_coef Fsqd
_refine_ls_weighting_details 'calc w=1/[\s^2^(Fo^2^)+(0.0418P)^2^+1.1133P] where P=(Fo^2^+2Fc^2^)/3'
_refine_ls_weighting_scheme calc
_refine_ls_wR_factor_gt 0.0735
_refine_ls_wR_factor_ref 0.0744
_reflns_number_gt 7884
_reflns_number_total 8157
_reflns_threshold_expression I>2\s(I)
_cod_data_source_file ci2267.cif
_cod_data_source_block I
_cod_depositor_comments
;
The following automatic conversions were performed:
'_symmetry_cell_setting' value 'Monoclinic' changed to 'monoclinic'
according to '/home/saulius/struct/CIF-dictionaries/cif_core.dic'
dictionary named 'cif_core.dic' version 2.4.1 from 2010-06-29.

Automatic conversion script
Id: cif_fix_enum 1527 2010-12-29 10:47:43Z saulius 

The following automatic conversions were performed:

'_chemical_melting_point' value '398-399 K' was changed to '398.5(5)'
- the average value was taken and precision was estimated.

Automatic conversion script
Id: cif_fix_values 1646 2011-03-28 12:23:43Z adriana 

The following automatic conversions were performed:

'_chemical_melting_point' value '398-399 K' was changed to '398.5(5)'
- the average value was taken and precision was
estimated.

'_symmetry_cell_setting' value 'Monoclinic' changed to
'monoclinic' according to
/home/saulius/struct/CIF-dictionaries/cif_core.dic dictionary named
'cif_core.dic' version 2.4.1 from 2010-06-29.

Automatic conversion script
Id: cif_fix_values 1715 2011-07-08 13:25:40Z adriana 
;
_cod_original_sg_symbol_H-M 'C c'
_cod_database_code 2212098
_cod_database_fobs_code 2212098

loop_
_symmetry_equiv_pos_as_xyz
'x, y, z'
'x, -y, z+1/2'
'x+1/2, y+1/2, z'
'x+1/2, -y+1/2, z+1/2'

loop_
_atom_site_type_symbol
_atom_site_label
_atom_site_fract_x
_atom_site_fract_y
_atom_site_fract_z
_atom_site_U_iso_or_equiv
_atom_site_adp_type
_atom_site_calc_flag
_atom_site_refinement_flags
_atom_site_occupancy
Cl Cl1A 1.30083(3) -0.39543(4) 0.390723(13) 0.01980(8) Uani d . 1
Cl Cl2A 0.45186(3) 0.63418(4) -0.008612(13) 0.02088(8) Uani d . 1
N N1A 0.99788(12) 0.02393(13) 0.22900(5) 0.0162(2) Uani d . 1
N N2A 0.74738(12) 0.21577(13) 0.15531(5) 0.0166(2) Uani d . 1
C C1A 1.13974(14) -0.18687(14) 0.27848(5) 0.0156(3) Uani d . 1
H H1A 1.1315 -0.1920 0.2437 0.019 Uiso calc R 1
C C2A 1.20263(13) -0.28529(15) 0.30533(5) 0.0158(3) Uani d . 1
H H2A 1.2353 -0.3569 0.2889 0.019 Uiso calc R 1
C C3A 1.21603(13) -0.27495(14) 0.35728(5) 0.0147(3) Uani d . 1
C C4A 1.16616(14) -0.17058(16) 0.38299(6) 0.0173(3) Uani d . 1
H H4A 1.1752 -0.1657 0.4177 0.021 Uiso calc R 1
C C5A 1.10241(13) -0.07358(15) 0.35571(5) 0.0159(3) Uani d . 1
H H5A 1.0682 -0.0030 0.3724 0.019 Uiso calc R 1
C C6A 1.08892(13) -0.08059(15) 0.30321(5) 0.0140(3) Uani d . 1
C C7A 1.02248(13) 0.02653(14) 0.27617(5) 0.0143(2) Uani d . 1
H H7A 0.9976 0.0988 0.2942 0.017 Uiso calc R 1
C C8A 0.93636(15) 0.13902(15) 0.20657(6) 0.0162(3) Uani d . 1
H H8AA 0.9963 0.1793 0.1839 0.019 Uiso calc R 1
H H8AB 0.9172 0.2007 0.2326 0.019 Uiso calc R 1
C C9A 0.80925(15) 0.10152(14) 0.17803(6) 0.0161(3) Uani d . 1
H H9AA 0.8285 0.0394 0.1521 0.019 Uiso calc R 1
H H9AB 0.7493 0.0615 0.2008 0.019 Uiso calc R 1
C C10A 0.72265(13) 0.21206(14) 0.10828(5) 0.0148(2) Uani d . 1
H H10A 0.7476 0.1393 0.0906 0.018 Uiso calc R 1
C C11A 0.65629(13) 0.31799(14) 0.08074(5) 0.0142(3) Uani d . 1
C C12A 0.60404(14) 0.42493(15) 0.10553(5) 0.0156(3) Uani d . 1
H H12A 0.6104 0.4299 0.1403 0.019 Uiso calc R 1
C C13A 0.54272(14) 0.52351(14) 0.07795(5) 0.0156(3) Uani d . 1
H H13A 0.5097 0.5955 0.0941 0.019 Uiso calc R 1
C C14A 0.53139(13) 0.51294(14) 0.02589(6) 0.0153(3) Uani d . 1
C C15A 0.58157(14) 0.40859(15) 0.00088(6) 0.0181(3) Uani d . 1
H H15A 0.5735 0.4033 -0.0339 0.022 Uiso calc R 1
C C16A 0.64452(14) 0.31141(15) 0.02857(5) 0.0174(3) Uani d . 1
H H16A 0.6793 0.2409 0.0120 0.021 Uiso calc R 1
Cl Cl1B 1.34835(3) 0.16946(4) 0.395401(14) 0.02254(8) Uani d . 1
Cl Cl2B 0.38351(3) 1.08483(4) -0.012081(13) 0.02106(8) Uani d . 1
N N1B 0.96239(12) 0.49852(13) 0.22611(5) 0.0167(2) Uani d . 1
N N2B 0.77550(12) 0.75132(13) 0.15337(5) 0.0175(2) Uani d . 1
C C1B 1.16767(13) 0.35206(15) 0.28021(6) 0.0156(3) Uani d . 1
H H1B 1.1820 0.3669 0.2465 0.019 Uiso calc R 1
C C2B 1.25973(14) 0.28319(15) 0.30931(6) 0.0170(3) Uani d . 1
H H2B 1.3364 0.2530 0.2954 0.020 Uiso calc R 1
C C3B 1.23605(14) 0.26004(14) 0.35936(6) 0.0162(3) Uani d . 1
C C4B 1.12324(15) 0.30489(15) 0.38143(6) 0.0179(3) Uani d . 1
H H4B 1.1088 0.2884 0.4150 0.021 Uiso calc R 1
C C5B 1.03256(13) 0.37485(15) 0.35233(5) 0.0162(3) Uani d . 1
H H5B 0.9569 0.4061 0.3667 0.019 Uiso calc R 1
C C6B 1.05354(13) 0.39906(14) 0.30153(5) 0.0141(3) Uani d . 1
C C7B 0.95106(13) 0.46966(14) 0.27201(6) 0.0156(3) Uani d . 1
H H7B 0.8748 0.4941 0.2877 0.019 Uiso calc R 1
C C8B 0.84906(14) 0.56109(16) 0.20125(6) 0.0178(3) Uani d . 1
H H8BA 0.7820 0.5769 0.2254 0.021 Uiso calc R 1
H H8BB 0.8120 0.5046 0.1754 0.021 Uiso calc R 1
C C9B 0.88971(14) 0.68835(15) 0.17783(6) 0.0180(3) Uani d . 1
H H9BA 0.9275 0.7446 0.2036 0.022 Uiso calc R 1
H H9BB 0.9561 0.6725 0.1534 0.022 Uiso calc R 1
C C10B 0.78503(13) 0.78021(14) 0.10736(5) 0.0156(3) Uani d . 1
H H10B 0.8605 0.7555 0.0912 0.019 Uiso calc R 1
C C11B 0.68170(13) 0.85122(14) 0.07841(5) 0.0144(3) Uani d . 1
C C12B 0.56647(14) 0.89420(14) 0.10058(5) 0.0156(3) Uani d . 1
H H12B 0.5525 0.8755 0.1340 0.019 Uiso calc R 1
C C13B 0.47341(13) 0.96451(15) 0.07273(5) 0.0158(3) Uani d . 1
H H13B 0.3965 0.9924 0.0871 0.019 Uiso calc R 1
C C14B 0.49732(14) 0.99275(14) 0.02260(6) 0.0154(3) Uani d . 1
C C15B 0.60973(14) 0.95143(14) 0.00004(5) 0.0165(3) Uani d . 1
H H15B 0.6236 0.9705 -0.0334 0.020 Uiso calc R 1
C C16B 0.70210(13) 0.88045(14) 0.02844(5) 0.0162(2) Uani d . 1
H H16B 0.7785 0.8522 0.0137 0.019 Uiso calc R 1

loop_
_atom_site_aniso_label
_atom_site_aniso_U_11
_atom_site_aniso_U_22
_atom_site_aniso_U_33
_atom_site_aniso_U_12
_atom_site_aniso_U_13
_atom_site_aniso_U_23
Cl1A 0.01867(15) 0.02024(16) 0.02050(16) 0.00305(13) 0.00104(12) 0.00623(13)
Cl2A 0.02261(15) 0.01861(16) 0.02140(16) 0.00435(14) 0.00053(12) 0.00593(14)
N1A 0.0157(5) 0.0166(6) 0.0162(6) 0.0015(4) -0.0007(4) 0.0008(5)
N2A 0.0166(5) 0.0150(6) 0.0180(6) 0.0016(5) -0.0010(4) -0.0003(5)
C1A 0.0155(6) 0.0180(7) 0.0133(6) -0.0010(5) -0.0001(5) -0.0008(5)
C2A 0.0148(6) 0.0168(6) 0.0158(6) 0.0005(5) 0.0015(5) -0.0011(5)
C3A 0.0116(5) 0.0171(7) 0.0152(6) -0.0007(5) -0.0008(5) 0.0026(5)
C4A 0.0144(5) 0.0235(7) 0.0141(6) -0.0003(5) -0.0010(5) -0.0001(6)
C5A 0.0154(6) 0.0180(7) 0.0144(6) 0.0024(5) 0.0005(5) -0.0034(5)
C6A 0.0115(5) 0.0156(6) 0.0147(6) -0.0012(5) -0.0002(4) -0.0001(5)
C7A 0.0122(5) 0.0141(6) 0.0168(6) -0.0006(5) 0.0008(5) -0.0015(5)
C8A 0.0175(6) 0.0156(6) 0.0153(6) -0.0001(5) -0.0012(5) 0.0006(5)
C9A 0.0173(6) 0.0141(6) 0.0167(6) -0.0002(5) -0.0008(5) 0.0015(5)
C10A 0.0134(5) 0.0143(6) 0.0165(6) 0.0001(5) 0.0003(5) -0.0004(5)
C11A 0.0123(5) 0.0139(6) 0.0164(6) -0.0015(5) -0.0004(5) -0.0003(5)
C12A 0.0151(6) 0.0181(7) 0.0136(6) -0.0006(5) -0.0010(5) -0.0017(5)
C13A 0.0161(6) 0.0147(6) 0.0159(6) 0.0009(5) 0.0010(5) -0.0024(5)
C14A 0.0143(6) 0.0144(6) 0.0172(7) 0.0007(5) 0.0000(5) 0.0038(5)
C15A 0.0211(6) 0.0201(7) 0.0130(6) 0.0010(6) 0.0005(5) 0.0007(5)
C16A 0.0196(6) 0.0169(7) 0.0156(6) 0.0022(5) 0.0002(5) -0.0019(5)
Cl1B 0.02528(16) 0.01895(16) 0.02265(17) 0.00315(14) -0.00919(13) 0.00050(13)
Cl2B 0.01999(15) 0.02160(16) 0.02118(16) 0.00490(13) -0.00484(12) 0.00091(13)
N1B 0.0158(5) 0.0167(6) 0.0175(6) 0.0016(5) -0.0013(4) 0.0021(5)
N2B 0.0148(5) 0.0175(6) 0.0201(6) 0.0027(5) -0.0015(4) 0.0016(5)
C1B 0.0162(6) 0.0161(6) 0.0146(6) 0.0004(5) 0.0015(5) 0.0021(5)
C2B 0.0149(6) 0.0163(7) 0.0199(7) 0.0005(5) 0.0015(5) -0.0007(5)
C3B 0.0182(6) 0.0125(6) 0.0174(7) -0.0004(5) -0.0051(5) 0.0008(5)
C4B 0.0224(6) 0.0158(6) 0.0154(6) -0.0011(6) 0.0002(5) 0.0010(5)
C5B 0.0174(6) 0.0152(6) 0.0163(6) -0.0004(5) 0.0027(5) -0.0007(5)
C6B 0.0147(6) 0.0120(6) 0.0155(6) -0.0014(5) -0.0017(5) 0.0015(5)
C7B 0.0136(5) 0.0136(6) 0.0197(6) 0.0000(5) -0.0003(5) -0.0002(5)
C8B 0.0144(6) 0.0197(7) 0.0191(6) 0.0005(5) -0.0019(5) 0.0028(6)
C9B 0.0144(6) 0.0208(7) 0.0184(7) 0.0009(5) -0.0028(5) 0.0011(5)
C10B 0.0138(5) 0.0140(6) 0.0188(6) 0.0009(5) -0.0011(5) -0.0011(5)
C11B 0.0135(5) 0.0120(6) 0.0176(7) -0.0004(5) -0.0001(5) -0.0006(5)
C12B 0.0160(6) 0.0159(7) 0.0147(6) -0.0016(5) 0.0000(5) 0.0014(5)
C13B 0.0138(5) 0.0167(6) 0.0171(6) 0.0008(5) 0.0012(5) -0.0008(5)
C14B 0.0161(6) 0.0127(6) 0.0171(6) 0.0001(5) -0.0037(5) 0.0003(5)
C15B 0.0194(6) 0.0163(6) 0.0137(6) 0.0007(5) 0.0005(5) 0.0002(5)
C16B 0.0155(5) 0.0149(6) 0.0183(6) 0.0010(5) 0.0027(5) -0.0009(5)

loop_
_atom_type_symbol
_atom_type_description
_atom_type_scat_dispersion_real
_atom_type_scat_dispersion_imag
_atom_type_scat_source
C C 0.0033 0.0000 'International Tables Vol C Tables 4.2.6.8 and 6.1.1.4'
H H 0.0000 0.0000 'International Tables Vol C Tables 4.2.6.8 and 6.1.1.4'
N N 0.0061 0.0000 'International Tables Vol C Tables 4.2.6.8 and 6.1.1.4'
Cl Cl 0.1484 0.0000 'International Tables Vol C Tables 4.2.6.8 and 6.1.1.4'

loop_
_geom_angle_atom_site_label_1
_geom_angle_atom_site_label_2
_geom_angle_atom_site_label_3
_geom_angle
C7A N1A C8A 116.87(13)
C10A N2A C9A 116.84(13)
C2A C1A C6A 120.49(14)
C2A C1A H1A 119.8
C6A C1A H1A 119.8
C1A C2A C3A 118.94(13)
C1A C2A H2A 120.5
C3A C2A H2A 120.5
C4A C3A C2A 121.93(13)
C4A C3A Cl1A 119.17(11)
C2A C3A Cl1A 118.89(11)
C3A C4A C5A 118.49(13)
C3A C4A H4A 120.8
C5A C4A H4A 120.8
C4A C5A C6A 120.84(14)
C4A C5A H5A 119.6
C6A C5A H5A 119.6
C1A C6A C5A 119.30(13)
C1A C6A C7A 122.29(13)
C5A C6A C7A 118.40(13)
N1A C7A C6A 122.51(13)
N1A C7A H7A 118.7
C6A C7A H7A 118.7
N1A C8A C9A 109.75(11)
N1A C8A H8AA 109.7
C9A C8A H8AA 109.7
N1A C8A H8AB 109.7
C9A C8A H8AB 109.7
H8AA C8A H8AB 108.2
N2A C9A C8A 110.15(11)
N2A C9A H9AA 109.6
C8A C9A H9AA 109.6
N2A C9A H9AB 109.6
C8A C9A H9AB 109.6
H9AA C9A H9AB 108.1
N2A C10A C11A 122.76(13)
N2A C10A H10A 118.6
C11A C10A H10A 118.6
C16A C11A C12A 119.27(13)
C16A C11A C10A 118.90(13)
C12A C11A C10A 121.83(13)
C13A C12A C11A 119.92(13)
C13A C12A H12A 120.0
C11A C12A H12A 120.0
C12A C13A C14A 119.22(13)
C12A C13A H13A 120.4
C14A C13A H13A 120.4
C15A C14A C13A 121.72(13)
C15A C14A Cl2A 118.88(11)
C13A C14A Cl2A 119.39(11)
C14A C15A C16A 118.79(14)
C14A C15A H15A 120.6
C16A C15A H15A 120.6
C15A C16A C11A 121.06(14)
C15A C16A H16A 119.5
C11A C16A H16A 119.5
C7B N1B C8B 116.41(13)
C10B N2B C9B 116.63(13)
C2B C1B C6B 120.16(14)
C2B C1B H1B 119.9
C6B C1B H1B 119.9
C3B C2B C1B 119.32(13)
C3B C2B H2B 120.3
C1B C2B H2B 120.3
C2B C3B C4B 121.76(13)
C2B C3B Cl1B 119.49(12)
C4B C3B Cl1B 118.74(12)
C5B C4B C3B 118.61(14)
C5B C4B H4B 120.7
C3B C4B H4B 120.7
C4B C5B C6B 120.87(13)
C4B C5B H5B 119.6
C6B C5B H5B 119.6
C1B C6B C5B 119.27(13)
C1B C6B C7B 122.33(13)
C5B C6B C7B 118.36(13)
N1B C7B C6B 122.95(13)
N1B C7B H7B 118.5
C6B C7B H7B 118.5
N1B C8B C9B 110.46(11)
N1B C8B H8BA 109.6
C9B C8B H8BA 109.6
N1B C8B H8BB 109.6
C9B C8B H8BB 109.6
H8BA C8B H8BB 108.1
N2B C9B C8B 110.25(11)
N2B C9B H9BA 109.6
C8B C9B H9BA 109.6
N2B C9B H9BB 109.6
C8B C9B H9BB 109.6
H9BA C9B H9BB 108.1
N2B C10B C11B 123.00(13)
N2B C10B H10B 118.5
C11B C10B H10B 118.5
C16B C11B C12B 119.43(12)
C16B C11B C10B 118.81(13)
C12B C11B C10B 121.71(13)
C13B C12B C11B 120.21(13)
C13B C12B H12B 119.9
C11B C12B H12B 119.9
C12B C13B C14B 118.88(13)
C12B C13B H13B 120.6
C14B C13B H13B 120.6
C15B C14B C13B 121.90(13)
C15B C14B Cl2B 118.89(12)
C13B C14B Cl2B 119.20(11)
C14B C15B C16B 118.58(13)
C14B C15B H15B 120.7
C16B C15B H15B 120.7
C11B C16B C15B 121.00(13)
C11B C16B H16B 119.5
C15B C16B H16B 119.5

loop_
_geom_bond_atom_site_label_1
_geom_bond_atom_site_label_2
_geom_bond_distance
_geom_bond_publ_flag
Cl1A C3A 1.7439(14) y
Cl2A C14A 1.7392(15) y
N1A C7A 1.2751(19) y
N1A C8A 1.464(2) y
N2A C10A 1.2721(19) y
N2A C9A 1.4617(19) y
C1A C2A 1.389(2) ?
C1A C6A 1.393(2) ?
C1A H1A 0.93 ?
C2A C3A 1.3928(19) ?
C2A H2A 0.93 ?
C3A C4A 1.387(2) ?
C4A C5A 1.388(2) ?
C4A H4A 0.93 ?
C5A C6A 1.4052(19) ?
C5A H5A 0.93 ?
C6A C7A 1.474(2) ?
C7A H7A 0.93 ?
C8A C9A 1.5260(16) y
C8A H8AA 0.97 ?
C8A H8AB 0.97 ?
C9A H9AA 0.97 ?
C9A H9AB 0.97 ?
C10A C11A 1.4709(19) ?
C10A H10A 0.93 ?
C11A C16A 1.395(2) ?
C11A C12A 1.405(2) ?
C12A C13A 1.393(2) ?
C12A H12A 0.93 ?
C13A C14A 1.395(2) ?
C13A H13A 0.93 ?
C14A C15A 1.378(2) ?
C15A C16A 1.391(2) ?
C15A H15A 0.93 ?
C16A H16A 0.93 ?
Cl1B C3B 1.7403(15) y
Cl2B C14B 1.7398(14) y
N1B C7B 1.271(2) y
N1B C8B 1.4598(18) y
N2B C10B 1.271(2) y
N2B C9B 1.4643(18) y
C1B C2B 1.391(2) ?
C1B C6B 1.399(2) ?
C1B H1B 0.93 ?
C2B C3B 1.387(2) ?
C2B H2B 0.93 ?
C3B C4B 1.389(2) ?
C4B C5B 1.388(2) ?
C4B H4B 0.93 ?
C5B C6B 1.4032(19) ?
C5B H5B 0.93 ?
C6B C7B 1.4767(19) ?
C7B H7B 0.93 ?
C8B C9B 1.5229(18) y
C8B H8BA 0.97 ?
C8B H8BB 0.97 ?
C9B H9BA 0.97 ?
C9B H9BB 0.97 ?
C10B C11B 1.4772(19) ?
C10B H10B 0.93 ?
C11B C16B 1.391(2) ?
C11B C12B 1.404(2) ?
C12B C13B 1.3880(19) ?
C12B H12B 0.93 ?
C13B C14B 1.400(2) ?
C13B H13B 0.93 ?
C14B C15B 1.379(2) ?
C15B C16B 1.394(2) ?
C15B H15B 0.93 ?
C16B H16B 0.93 ?

loop_
_geom_hbond_atom_site_label_D
_geom_hbond_atom_site_label_H
_geom_hbond_atom_site_label_A
_geom_hbond_site_symmetry_A
_geom_hbond_distance_DH
_geom_hbond_distance_HA
_geom_hbond_distance_DA
_geom_hbond_angle_DHA
_geom_hbond_publ_flag
C7A H7A Cg1 1_555 0.93 2.96 3.656(2) 132 y
C10A H10A Cg2 1_545 0.93 2.95 3.618(2) 130 y

loop_
_geom_torsion_atom_site_label_1
_geom_torsion_atom_site_label_2
_geom_torsion_atom_site_label_3
_geom_torsion_atom_site_label_4
_geom_torsion
C6A C1A C2A C3A -1.1(2)
C1A C2A C3A C4A 1.3(2)
C1A C2A C3A Cl1A -177.45(11)
C2A C3A C4A C5A -0.7(2)
Cl1A C3A C4A C5A 178.07(11)
C3A C4A C5A C6A -0.2(2)
C2A C1A C6A C5A 0.3(2)
C2A C1A C6A C7A 179.46(13)
C4A C5A C6A C1A 0.4(2)
C4A C5A C6A C7A -178.85(13)
C8A N1A C7A C6A -177.52(12)
C1A C6A C7A N1A 5.8(2)
C5A C6A C7A N1A -174.98(13)
C7A N1A C8A C9A -124.66(13)
C10A N2A C9A C8A 124.79(13)
N1A C8A C9A N2A -179.75(14)
C9A N2A C10A C11A 177.70(12)
N2A C10A C11A C16A 173.82(13)
N2A C10A C11A C12A -6.5(2)
C16A C11A C12A C13A -0.8(2)
C10A C11A C12A C13A 179.58(13)
C11A C12A C13A C14A 1.5(2)
C12A C13A C14A C15A -1.3(2)
C12A C13A C14A Cl2A 178.66(11)
C13A C14A C15A C16A 0.3(2)
Cl2A C14A C15A C16A -179.66(12)
C14A C15A C16A C11A 0.5(2)
C12A C11A C16A C15A -0.3(2)
C10A C11A C16A C15A 179.42(13)
C6B C1B C2B C3B 1.0(2)
C1B C2B C3B C4B -0.6(2)
C1B C2B C3B Cl1B 177.93(11)
C2B C3B C4B C5B -0.1(2)
Cl1B C3B C4B C5B -178.70(12)
C3B C4B C5B C6B 0.5(2)
C2B C1B C6B C5B -0.6(2)
C2B C1B C6B C7B -178.33(14)
C4B C5B C6B C1B -0.1(2)
C4B C5B C6B C7B 177.65(13)
C8B N1B C7B C6B 176.18(13)
C1B C6B C7B N1B -3.8(2)
C5B C6B C7B N1B 178.45(14)
C7B N1B C8B C9B 124.88(14)
C10B N2B C9B C8B -124.65(14)
N1B C8B C9B N2B -179.45(14)
C9B N2B C10B C11B -176.06(13)
N2B C10B C11B C16B 178.86(14)
N2B C10B C11B C12B 1.5(2)
C16B C11B C12B C13B 0.4(2)
C10B C11B C12B C13B 177.79(14)
C11B C12B C13B C14B -0.7(2)
C12B C13B C14B C15B 0.8(2)
C12B C13B C14B Cl2B -178.14(11)
C13B C14B C15B C16B -0.5(2)
Cl2B C14B C15B C16B 178.39(11)
C12B C11B C16B C15B -0.2(2)
C10B C11B C16B C15B -177.61(13)
C14B C15B C16B C11B 0.2(2)

loop_
_cod_related_entry_id
_cod_related_entry_database
_cod_related_entry_code
1 ChemSpider 126782
